data_7716299
loop_
_publ_author_name
'Sun, Xiaofei'
'Jin, Da'
'Maier, Stefanie'
'Hinz, Alexander'
'Roesky, Peter W.'

_publ_section_title
;
 Reactivities of phosphaalkynes towards diverse bis-silylenes.
;
_journal_issue 24
_journal_name_full 'Dalton transactions (Cambridge, England : 2003)'
_journal_page_first 10220
_journal_page_last 10225
_journal_paper_doi 10.1039/d4dt01367k
_journal_volume 53
_journal_year 2024
_chemical_formula_moiety 'C45 H63 Fe N4 P Si2, C6 D6'
_chemical_formula_sum 'C51 H63 D6 Fe N4 P Si2'
_chemical_formula_weight 887.13
_space_group_crystal_system orthorhombic
_space_group_IT_number 61
_space_group_name_Hall '-P 2ac 2ab'
_space_group_name_H-M_alt 'P b c a'
_atom_sites_solution_hydrogens geom
_atom_sites_solution_primary dual
_audit_creation_date 2023-12-05
_audit_creation_method
;
Olex2 1.5
(compiled 2023.08.24 svn.re1ec1418 for OlexSys, GUI svn.r6817)
;
_audit_update_record
;
2024-04-04 deposited with the CCDC.	2024-05-29 downloaded from the CCDC.
;
_cell_angle_alpha 90
_cell_angle_beta 90
_cell_angle_gamma 90
_cell_formula_units_Z 8
_cell_length_a 9.2620(4)
_cell_length_b 17.7607(6)
_cell_length_c 56.0109(19)
_cell_measurement_reflns_used 20472
_cell_measurement_temperature 100
_cell_measurement_theta_max 28.13
_cell_measurement_theta_min 2.29
_cell_volume 9213.8(6)
_computing_cell_refinement
;
X-Area Recipe 1.33.0.0 (STOE, 2015)
;
_computing_data_collection
;
X-Area Pilatus3_SV 1.31.150.0 (STOE, 2018)
;
_computing_data_reduction
;
X-Area Integrate 1.73.1.0 (STOE, 2018)
X-Area LANA 1.73.2.0 (STOE, 2018)
;
_computing_molecular_graphics 'Olex2 1.5 (Dolomanov et al., 2009)'
_computing_publication_material
;
STOE & Cie GmbH, X-Area, software package for collecting single-crystal or
multi-domain crystal data on STOE area-detector diffractometers, for image 
processing, for the correction and scaling of reflection intensities and 
for outlier rejection, version 1.84, Darmstadt 2018
;
_computing_structure_refinement 'SHELXL 2019/2 (Sheldrick, 2015)'
_computing_structure_solution 'SHELXT  (Sheldrick, 2015)'
_diffrn_ambient_temperature 100
_diffrn_detector Pilatus200K
_diffrn_detector_area_resol_mean 5.81
_diffrn_detector_type 'DECTRIS PILATUS 200K'
_diffrn_measured_fraction_theta_full 0.988
_diffrn_measured_fraction_theta_max 0.979
_diffrn_measurement_details
;
 1175 frames, detector distance = 150 mm
;
_diffrn_measurement_device 'Eulerian 4-circle diffractometer'
_diffrn_measurement_device_type 'STOE STADIVARI'
_diffrn_measurement_method 'rotation method, \w scans'
_diffrn_radiation_collimation '0.5 mm diameter, monocapillary'
_diffrn_radiation_monochromator 'plane graphite'
_diffrn_radiation_polarisn_norm 0
_diffrn_radiation_probe x-ray
_diffrn_radiation_type 'Mo K\a'
_diffrn_radiation_wavelength 0.71073
_diffrn_reflns_av_R_equivalents 0.0360
_diffrn_reflns_av_unetI/netI 0.0518
_diffrn_reflns_Laue_measured_fraction_full 0.988
_diffrn_reflns_Laue_measured_fraction_max 0.979
_diffrn_reflns_limit_h_max 11
_diffrn_reflns_limit_h_min -11
_diffrn_reflns_limit_k_max 21
_diffrn_reflns_limit_k_min -21
_diffrn_reflns_limit_l_max 68
_diffrn_reflns_limit_l_min -67
_diffrn_reflns_number 25451
_diffrn_reflns_point_group_measured_fraction_full 0.988
_diffrn_reflns_point_group_measured_fraction_max 0.979
_diffrn_reflns_theta_full 25.242
_diffrn_reflns_theta_max 26.000
_diffrn_reflns_theta_min 2.316
_diffrn_source 'Mo Genix 3D HF'
_diffrn_source_current 1.000
_diffrn_source_power 0.050
_diffrn_source_voltage 50
_exptl_absorpt_coefficient_mu 0.454
_exptl_absorpt_correction_T_max 0.9491
_exptl_absorpt_correction_T_min 0.4843
_exptl_absorpt_correction_type multi-scan
_exptl_absorpt_process_details
;
STOE X-Red32, absorption correction by Gaussian integration, analogous to
P. Coppens, "The Evaluation of Absorption and Extinction in Single-Crystal
Structure Analysis", published in: F. R. Ahmed (Editor), "Crystallographic
Computing", Munksgaard, Copenhagen (1970), 255 - 270.
Afterwards scaling of reflection intensities was performed within STOE LANA.
J. Koziskova, F. Hahn, J. Richter, J. Kozisek, "Comparison of different
absorption corrections on the model structure of tetrakis(\m~2~-acetato)-
diaqua-di-copper(II)", Acta Chimica Slovaca, vol. 9, no. 2, 2016, pp. 136 - 140.
;
_exptl_crystal_colour yellow
_exptl_crystal_colour_primary yellow
_exptl_crystal_density_diffrn 1.279
_exptl_crystal_density_method 'not measured'
_exptl_crystal_description plate
_exptl_crystal_F_000 3776
_exptl_crystal_size_max 0.248
_exptl_crystal_size_mid 0.181
_exptl_crystal_size_min 0.123
_refine_diff_density_max 0.348
_refine_diff_density_min -0.421
_refine_diff_density_rms 0.063
_refine_ls_extinction_method none
_refine_ls_goodness_of_fit_ref 1.024
_refine_ls_hydrogen_treatment constr
_refine_ls_matrix_type full
_refine_ls_number_parameters 535
_refine_ls_number_reflns 8869
_refine_ls_number_restraints 0
_refine_ls_restrained_S_all 1.024
_refine_ls_R_factor_all 0.0667
_refine_ls_R_factor_gt 0.0399
_refine_ls_shift/su_max 0.004
_refine_ls_shift/su_mean 0.000
_refine_ls_structure_factor_coef Fsqd
_refine_ls_weighting_details 'w=1/[\s^2^(Fo^2^)+(0.0435P)^2^+5.0041P] where P=(Fo^2^+2Fc^2^)/3'
_refine_ls_weighting_scheme calc
_refine_ls_wR_factor_gt 0.0889
_refine_ls_wR_factor_ref 0.1003
_reflns_Friedel_coverage 0.000
_reflns_number_gt 6433
_reflns_number_total 8869
_reflns_threshold_expression 'I > 2\s(I)'
_cod_data_source_file d4dt01367k2.cif
_cod_data_source_block xf454a-new
_cod_depositor_comments 'Adding full bibliography for 7716299--7716302.cif.'
_cod_database_code 7716299
_shelx_shelxl_version_number 2019/2
_audit_contact_author
;
      Prof. Dr. Peter W. Roesky
      Karlsruher Institut fuer Technologie (KIT), CS
      Institut fuer Anorganische Chemie (AOC)
      Lehrstuhl fuer Anorganische Funktionsmaterialien
      Engesserstr. 15, Geb. 30.45
      76131 Karlsruhe 
      Bundesrepublik Deutschland
;
_audit_contact_letter
;
;
_shelx_space_group_comment
;
The symmetry employed for this shelxl refinement is uniquely defined
by the following loop, which should always be used as a source of
symmetry information in preference to the above space-group names.
They are only intended as comments.
;
_olex2_refinement_description
;
1. Fixed Uiso
 At 1.2 times of:
  All C(H) groups
 At 1.5 times of:
  All C(H,H,H) groups
2.a Aromatic/amide H refined with riding coordinates:
 C2(H2), C3(H3), C4(H4), C5(H5), C7(H7), C8(H8), C10(H10), C11(H11), C18(H18),
 C19(H19), C20(H20), C21(H21), C22(H22), C37(H37), C38(H38), C39(H39), C40(H40),
  C41(H41), C51(D51), C50(D50), C49(D49), C48(D48), C47(D47), C46(D46)
2.b Fitted hexagon refined as free rotating group:
 C51(C50,C49,C48,C47,C46)
2.c Idealised Me refined as rotating group:
 C13(H13A,H13B,H13C), C14(H14A,H14B,H14C), C15(H15A,H15B,H15C), C24(H24A,H24B,
 H24C), C25(H25A,H25B,H25C), C26(H26A,H26B,H26C), C28(H28A,H28B,H28C), C29(H29A,
 H29B,H29C), C30(H30A,H30B,H30C), C32(H32A,H32B,H32C), C33(H33A,H33B,H33C),
 C34(H34A,H34B,H34C), C43(H43A,H43B,H43C), C44(H44A,H44B,H44C), C45(H45A,H45B,
 H45C)
;
_olex2_submission_special_instructions 'No special instructions were received'

loop_
_space_group_symop_operation_xyz
'x, y, z'
'-x+1/2, -y, z+1/2'
'-x, y+1/2, -z+1/2'
'x+1/2, -y+1/2, -z'
'-x, -y, -z'
'x-1/2, y, -z-1/2'
'x, -y-1/2, z-1/2'
'-x-1/2, y-1/2, z'

loop_
_atom_site_label
_atom_site_type_symbol
_atom_site_fract_x
_atom_site_fract_y
_atom_site_fract_z
_atom_site_U_iso_or_equiv
_atom_site_adp_type
_atom_site_occupancy
_atom_site_site_symmetry_order
_atom_site_calc_flag
_atom_site_refinement_flags_posn
_atom_site_refinement_flags_adp
_atom_site_refinement_flags_occupancy
_atom_site_disorder_assembly
_atom_site_disorder_group
C1 C 0.2873(3) 0.50821(13) 0.61504(4) 0.0183(5) Uani 1 1 d . . . . .
Fe Fe 0.60116(4) 0.67218(2) 0.60068(2) 0.01668(9) Uani 1 1 d . . . . .
N1 N 0.2814(2) 0.60520(10) 0.66639(3) 0.0178(4) Uani 1 1 d . . . . .
P P 0.18483(7) 0.61009(3) 0.61093(2) 0.01865(14) Uani 1 1 d . . . . .
Si1 Si 0.36021(7) 0.57678(4) 0.63724(2) 0.01682(15) Uani 1 1 d . . . . .
C2 C 0.6224(3) 0.60846(14) 0.57077(4) 0.0214(5) Uani 1 1 d . . . . .
H2 H 0.670355 0.561333 0.569510 0.026 Uiso 1 1 calc R U . . .
N2 N 0.4403(2) 0.51568(10) 0.66601(3) 0.0178(4) Uani 1 1 d . . . . .
Si2 Si 0.32849(7) 0.55054(4) 0.58514(2) 0.01686(15) Uani 1 1 d . . . . .
C3 C 0.6882(3) 0.67982(14) 0.56729(4) 0.0244(6) Uani 1 1 d . . . . .
H3 H 0.786775 0.688611 0.563544 0.029 Uiso 1 1 calc R U . . .
N3 N 0.2297(2) 0.51966(10) 0.55889(3) 0.0160(4) Uani 1 1 d . . . . .
C4 C 0.5803(3) 0.73561(14) 0.57040(4) 0.0236(6) Uani 1 1 d . . . . .
H4 H 0.593678 0.788428 0.568893 0.028 Uiso 1 1 calc R U . . .
N4 N 0.4324(2) 0.45767(10) 0.56488(3) 0.0174(4) Uani 1 1 d . . . . .
C5 C 0.4491(3) 0.69874(13) 0.57617(4) 0.0203(5) Uani 1 1 d . . . . .
H5 H 0.359789 0.723097 0.579343 0.024 Uiso 1 1 calc R U . . .
C6 C 0.4724(3) 0.61831(13) 0.57647(4) 0.0176(5) Uani 1 1 d . . . . .
C7 C 0.7655(3) 0.67433(14) 0.62497(4) 0.0246(6) Uani 1 1 d . . . . .
H7 H 0.866009 0.674777 0.621602 0.029 Uiso 1 1 calc R U . . .
C8 C 0.6773(3) 0.60915(14) 0.62795(4) 0.0218(5) Uani 1 1 d . . . . .
H8 H 0.710263 0.558613 0.626847 0.026 Uiso 1 1 calc R U . . .
C9 C 0.5308(3) 0.63155(13) 0.63289(4) 0.0178(5) Uani 1 1 d . . . . .
C10 C 0.5332(3) 0.71267(13) 0.63268(4) 0.0207(5) Uani 1 1 d . . . . .
H10 H 0.452040 0.744284 0.635307 0.025 Uiso 1 1 calc R U . . .
C11 C 0.6761(3) 0.73809(14) 0.62794(4) 0.0231(6) Uani 1 1 d . . . . .
H11 H 0.706171 0.789133 0.626944 0.028 Uiso 1 1 calc R U . . .
C12 C 0.1317(3) 0.56137(13) 0.54229(4) 0.0198(5) Uani 1 1 d . . . . .
C13 C 0.0782(3) 0.63289(15) 0.55421(5) 0.0333(7) Uani 1 1 d . . . . .
H13A H 0.024663 0.619924 0.568734 0.050 Uiso 1 1 calc R U . . .
H13B H 0.014566 0.660154 0.543223 0.050 Uiso 1 1 calc R U . . .
H13C H 0.160793 0.664775 0.558373 0.050 Uiso 1 1 calc R U . . .
C14 C 0.2130(3) 0.58560(16) 0.51977(5) 0.0361(7) Uani 1 1 d . . . . .
H14A H 0.301495 0.612229 0.524318 0.054 Uiso 1 1 calc R U . . .
H14B H 0.151645 0.619090 0.510261 0.054 Uiso 1 1 calc R U . . .
H14C H 0.237883 0.541011 0.510328 0.054 Uiso 1 1 calc R U . . .
C15 C -0.0004(3) 0.51513(16) 0.53584(6) 0.0406(8) Uani 1 1 d . . . . .
H15A H -0.068008 0.546337 0.526714 0.061 Uiso 1 1 calc R U . . .
H15B H -0.047467 0.497405 0.550464 0.061 Uiso 1 1 calc R U . . .
H15C H 0.028967 0.471782 0.526162 0.061 Uiso 1 1 calc R U . . .
C16 C 0.3199(3) 0.46260(12) 0.55129(4) 0.0169(5) Uani 1 1 d . . . . .
C17 C 0.2808(3) 0.40915(12) 0.53162(4) 0.0186(5) Uani 1 1 d . . . . .
C18 C 0.3492(3) 0.40899(13) 0.50966(4) 0.0219(5) Uani 1 1 d . . . . .
H18 H 0.417865 0.447064 0.506040 0.026 Uiso 1 1 calc R U . . .
C19 C 0.3186(3) 0.35373(14) 0.49283(4) 0.0279(6) Uani 1 1 d . . . . .
H19 H 0.366826 0.353776 0.477856 0.033 Uiso 1 1 calc R U . . .
C20 C 0.2177(3) 0.29867(15) 0.49797(5) 0.0319(7) Uani 1 1 d . . . . .
H20 H 0.196646 0.260706 0.486543 0.038 Uiso 1 1 calc R U . . .
C21 C 0.1474(3) 0.29890(14) 0.51976(5) 0.0303(6) Uani 1 1 d . . . . .
H21 H 0.077778 0.261193 0.523257 0.036 Uiso 1 1 calc R U . . .
C22 C 0.1782(3) 0.35383(13) 0.53644(4) 0.0239(6) Uani 1 1 d . . . . .
H22 H 0.129056 0.353915 0.551325 0.029 Uiso 1 1 calc R U . . .
C23 C 0.5514(3) 0.40122(13) 0.56383(4) 0.0229(6) Uani 1 1 d . . . . .
C24 C 0.6535(3) 0.42015(15) 0.54313(4) 0.0265(6) Uani 1 1 d . . . . .
H24A H 0.607779 0.406286 0.527974 0.040 Uiso 1 1 calc R U . . .
H24B H 0.743780 0.392008 0.545006 0.040 Uiso 1 1 calc R U . . .
H24C H 0.674143 0.474270 0.543180 0.040 Uiso 1 1 calc R U . . .
C25 C 0.5026(3) 0.31962(14) 0.56089(5) 0.0281(6) Uani 1 1 d . . . . .
H25A H 0.431897 0.307288 0.573299 0.042 Uiso 1 1 calc R U . . .
H25B H 0.586241 0.286128 0.562347 0.042 Uiso 1 1 calc R U . . .
H25C H 0.458422 0.313073 0.545125 0.042 Uiso 1 1 calc R U . . .
C26 C 0.6315(3) 0.40777(15) 0.58756(4) 0.0268(6) Uani 1 1 d . . . . .
H26A H 0.666586 0.459422 0.589588 0.040 Uiso 1 1 calc R U . . .
H26B H 0.713468 0.372910 0.587663 0.040 Uiso 1 1 calc R U . . .
H26C H 0.565687 0.395176 0.600676 0.040 Uiso 1 1 calc R U . . .
C27 C 0.1909(3) 0.43750(13) 0.61959(4) 0.0212(5) Uani 1 1 d . . . . .
C28 C 0.0468(3) 0.44261(15) 0.60617(5) 0.0304(6) Uani 1 1 d . . . . .
H28A H -0.006819 0.486893 0.611691 0.046 Uiso 1 1 calc R U . . .
H28B H -0.010201 0.397136 0.609244 0.046 Uiso 1 1 calc R U . . .
H28C H 0.065231 0.447079 0.588997 0.046 Uiso 1 1 calc R U . . .
C29 C 0.2675(3) 0.36661(14) 0.61067(4) 0.0268(6) Uani 1 1 d . . . . .
H29A H 0.284029 0.370684 0.593434 0.040 Uiso 1 1 calc R U . . .
H29B H 0.207300 0.322453 0.613964 0.040 Uiso 1 1 calc R U . . .
H29C H 0.360362 0.361263 0.618892 0.040 Uiso 1 1 calc R U . . .
C30 C 0.1555(3) 0.42794(14) 0.64618(4) 0.0259(6) Uani 1 1 d . . . . .
H30A H 0.244956 0.419406 0.655131 0.039 Uiso 1 1 calc R U . . .
H30B H 0.090956 0.384741 0.648273 0.039 Uiso 1 1 calc R U . . .
H30C H 0.108107 0.473582 0.652107 0.039 Uiso 1 1 calc R U . . .
C31 C 0.1623(3) 0.65679(13) 0.67415(4) 0.0204(5) Uani 1 1 d . . . . .
C32 C 0.1669(3) 0.72826(14) 0.65881(4) 0.0256(6) Uani 1 1 d . . . . .
H32A H 0.256131 0.755991 0.662129 0.038 Uiso 1 1 calc R U . . .
H32B H 0.083549 0.760066 0.662628 0.038 Uiso 1 1 calc R U . . .
H32C H 0.163886 0.714411 0.641885 0.038 Uiso 1 1 calc R U . . .
C33 C 0.1770(3) 0.68404(14) 0.70001(4) 0.0240(6) Uani 1 1 d . . . . .
H33A H 0.161186 0.641688 0.710917 0.036 Uiso 1 1 calc R U . . .
H33B H 0.105155 0.723321 0.703141 0.036 Uiso 1 1 calc R U . . .
H33C H 0.274094 0.704522 0.702504 0.036 Uiso 1 1 calc R U . . .
C34 C 0.0185(3) 0.61628(14) 0.67119(4) 0.0255(6) Uani 1 1 d . . . . .
H34A H 0.007845 0.599715 0.654598 0.038 Uiso 1 1 calc R U . . .
H34B H -0.060459 0.650632 0.675289 0.038 Uiso 1 1 calc R U . . .
H34C H 0.015726 0.572404 0.681795 0.038 Uiso 1 1 calc R U . . .
C35 C 0.3593(3) 0.55674(13) 0.67990(4) 0.0177(5) Uani 1 1 d . . . . .
C36 C 0.3513(3) 0.54971(13) 0.70642(4) 0.0200(5) Uani 1 1 d . . . . .
C37 C 0.4439(3) 0.59075(14) 0.72099(4) 0.0246(6) Uani 1 1 d . . . . .
H37 H 0.509118 0.626043 0.714202 0.029 Uiso 1 1 calc R U . . .
C38 C 0.4404(3) 0.57985(17) 0.74554(5) 0.0368(7) Uani 1 1 d . . . . .
H38 H 0.503456 0.607870 0.755546 0.044 Uiso 1 1 calc R U . . .
C39 C 0.3463(3) 0.52874(19) 0.75544(5) 0.0431(8) Uani 1 1 d . . . . .
H39 H 0.345747 0.521045 0.772220 0.052 Uiso 1 1 calc R U . . .
C40 C 0.2530(3) 0.48864(17) 0.74113(5) 0.0382(7) Uani 1 1 d . . . . .
H40 H 0.187427 0.453814 0.748080 0.046 Uiso 1 1 calc R U . . .
C41 C 0.2545(3) 0.49906(14) 0.71655(4) 0.0272(6) Uani 1 1 d . . . . .
H41 H 0.189664 0.471681 0.706688 0.033 Uiso 1 1 calc R U . . .
C42 C 0.5588(3) 0.46418(13) 0.67327(4) 0.0204(5) Uani 1 1 d . . . . .
C43 C 0.6904(3) 0.50930(14) 0.68133(4) 0.0252(6) Uani 1 1 d . . . . .
H43A H 0.666968 0.536900 0.695975 0.038 Uiso 1 1 calc R U . . .
H43B H 0.717615 0.545035 0.668780 0.038 Uiso 1 1 calc R U . . .
H43C H 0.771022 0.474915 0.684400 0.038 Uiso 1 1 calc R U . . .
C44 C 0.5988(3) 0.41872(14) 0.65103(4) 0.0251(6) Uani 1 1 d . . . . .
H44A H 0.685935 0.389081 0.654248 0.038 Uiso 1 1 calc R U . . .
H44B H 0.617066 0.453129 0.637689 0.038 Uiso 1 1 calc R U . . .
H44C H 0.519148 0.384819 0.646909 0.038 Uiso 1 1 calc R U . . .
C45 C 0.5175(3) 0.40802(14) 0.69295(4) 0.0275(6) Uani 1 1 d . . . . .
H45A H 0.591736 0.368871 0.694094 0.041 Uiso 1 1 calc R U . . .
H45B H 0.424411 0.384805 0.689069 0.041 Uiso 1 1 calc R U . . .
H45C H 0.509972 0.434520 0.708243 0.041 Uiso 1 1 calc R U . . .
C51 C 0.5248(2) 0.82263(12) 0.71768(4) 0.0630(11) Uani 1 1 d G . . . .
D51 D 0.446008 0.856727 0.718742 0.076 Uiso 1 1 calc R U . . .
C50 C 0.5984(2) 0.80111(12) 0.73820(3) 0.0524(9) Uani 1 1 d G . . . .
D50 D 0.569911 0.820487 0.753289 0.063 Uiso 1 1 calc R U . . .
C49 C 0.7136(2) 0.75122(12) 0.73664(2) 0.0386(7) Uani 1 1 d G . . . .
D49 D 0.763933 0.736509 0.750664 0.046 Uiso 1 1 calc R U . . .
C48 C 0.75529(18) 0.72286(10) 0.71456(3) 0.0361(7) Uani 1 1 d G . . . .
D48 D 0.834056 0.688771 0.713492 0.043 Uiso 1 1 calc R U . . .
C47 C 0.6817(2) 0.74439(11) 0.69404(2) 0.0348(7) Uani 1 1 d G . . . .
D47 D 0.710155 0.725010 0.678945 0.042 Uiso 1 1 calc R U . . .
C46 C 0.5664(2) 0.79428(12) 0.69559(3) 0.0443(8) Uani 1 1 d G . . . .
D46 D 0.516132 0.808988 0.681569 0.053 Uiso 1 1 calc R U . . .

loop_
_atom_site_aniso_label
_atom_site_aniso_U_11
_atom_site_aniso_U_22
_atom_site_aniso_U_33
_atom_site_aniso_U_23
_atom_site_aniso_U_13
_atom_site_aniso_U_12
C1 0.0176(13) 0.0180(11) 0.0193(11) 0.0002(9) -0.0008(10) 0.0013(10)
Fe 0.01671(19) 0.01741(16) 0.01591(16) 0.00008(13) -0.00114(14) -0.00189(15)
N1 0.0186(11) 0.0183(9) 0.0166(9) -0.0004(8) -0.0019(8) 0.0013(9)
P 0.0169(3) 0.0211(3) 0.0180(3) -0.0005(2) -0.0005(3) 0.0023(3)
Si1 0.0162(4) 0.0182(3) 0.0161(3) -0.0004(2) 0.0005(3) -0.0002(3)
C2 0.0238(14) 0.0221(12) 0.0183(11) -0.0031(10) 0.0016(10) -0.0027(11)
N2 0.0188(11) 0.0188(10) 0.0159(9) 0.0006(8) -0.0009(8) 0.0000(9)
Si2 0.0161(4) 0.0182(3) 0.0162(3) -0.0003(3) -0.0007(3) -0.0024(3)
C3 0.0255(15) 0.0326(14) 0.0151(11) 0.0001(10) 0.0036(10) -0.0114(12)
N3 0.0156(11) 0.0157(9) 0.0167(9) -0.0014(8) 0.0005(8) -0.0005(8)
C4 0.0313(16) 0.0214(12) 0.0180(12) 0.0036(10) -0.0046(11) -0.0088(12)
N4 0.0170(11) 0.0159(9) 0.0193(10) -0.0009(8) -0.0007(8) 0.0008(9)
C5 0.0213(14) 0.0197(12) 0.0200(12) 0.0017(10) -0.0056(10) 0.0002(11)
C6 0.0180(13) 0.0197(11) 0.0151(11) -0.0001(9) -0.0023(10) -0.0013(10)
C7 0.0152(13) 0.0383(14) 0.0202(12) 0.0055(11) -0.0048(10) -0.0059(12)
C8 0.0174(14) 0.0259(13) 0.0222(12) 0.0036(10) -0.0033(10) 0.0029(11)
C9 0.0208(14) 0.0189(12) 0.0139(11) 0.0005(9) -0.0020(10) -0.0007(10)
C10 0.0228(14) 0.0220(12) 0.0174(11) -0.0031(10) -0.0005(10) -0.0026(11)
C11 0.0284(15) 0.0228(12) 0.0180(11) -0.0019(10) -0.0041(11) -0.0093(12)
C12 0.0205(14) 0.0191(12) 0.0197(11) 0.0012(10) -0.0039(10) 0.0025(10)
C13 0.0366(17) 0.0348(15) 0.0285(14) -0.0081(12) -0.0127(13) 0.0176(14)
C14 0.0432(19) 0.0345(15) 0.0307(14) 0.0116(12) 0.0070(13) 0.0124(14)
C15 0.0298(17) 0.0348(16) 0.0571(19) 0.0084(14) -0.0214(15) -0.0053(14)
C16 0.0190(13) 0.0159(11) 0.0156(11) 0.0024(9) 0.0017(10) -0.0039(10)
C17 0.0209(14) 0.0163(11) 0.0187(11) -0.0026(9) -0.0031(10) 0.0015(10)
C18 0.0237(14) 0.0208(12) 0.0211(12) -0.0008(10) -0.0007(11) 0.0018(11)
C19 0.0372(17) 0.0287(13) 0.0176(12) -0.0036(11) -0.0039(11) 0.0077(13)
C20 0.0434(19) 0.0240(13) 0.0285(14) -0.0082(11) -0.0134(13) 0.0024(13)
C21 0.0349(17) 0.0208(12) 0.0351(15) -0.0025(11) -0.0087(13) -0.0078(12)
C22 0.0267(15) 0.0214(12) 0.0236(12) -0.0019(10) -0.0012(11) -0.0034(11)
C23 0.0205(14) 0.0213(12) 0.0268(13) -0.0014(10) -0.0025(11) 0.0038(11)
C24 0.0220(14) 0.0311(14) 0.0264(13) -0.0056(11) -0.0008(11) 0.0040(12)
C25 0.0289(16) 0.0201(13) 0.0352(14) -0.0020(11) -0.0017(12) 0.0086(12)
C26 0.0224(15) 0.0274(13) 0.0306(14) -0.0029(11) -0.0038(11) 0.0074(12)
C27 0.0230(14) 0.0207(12) 0.0198(11) 0.0018(10) -0.0006(10) -0.0056(11)
C28 0.0255(15) 0.0325(14) 0.0332(14) 0.0080(12) -0.0047(12) -0.0121(12)
C29 0.0332(16) 0.0227(13) 0.0246(12) -0.0014(11) 0.0018(12) -0.0062(12)
C30 0.0276(15) 0.0261(13) 0.0240(13) 0.0012(10) 0.0015(11) -0.0080(12)
C31 0.0196(14) 0.0205(12) 0.0212(12) -0.0005(10) 0.0027(10) 0.0053(10)
C32 0.0326(16) 0.0214(12) 0.0228(12) -0.0016(10) 0.0026(11) 0.0053(12)
C33 0.0235(14) 0.0268(13) 0.0217(12) -0.0022(10) 0.0016(11) 0.0059(12)
C34 0.0184(14) 0.0304(14) 0.0277(13) -0.0019(11) 0.0014(11) 0.0035(12)
C35 0.0164(13) 0.0169(11) 0.0198(11) -0.0009(9) -0.0016(10) -0.0035(10)
C36 0.0194(13) 0.0232(12) 0.0175(11) 0.0025(10) 0.0007(10) 0.0047(11)
C37 0.0225(14) 0.0290(13) 0.0222(12) -0.0029(11) -0.0012(11) 0.0065(11)
C38 0.0330(17) 0.0559(18) 0.0215(13) -0.0090(13) -0.0049(12) 0.0201(15)
C39 0.0423(19) 0.069(2) 0.0179(13) 0.0088(14) 0.0049(14) 0.0241(18)
C40 0.0325(17) 0.0455(17) 0.0365(16) 0.0174(14) 0.0143(14) 0.0136(15)
C41 0.0242(15) 0.0288(13) 0.0287(13) 0.0037(11) 0.0045(12) 0.0022(12)
C42 0.0189(14) 0.0217(12) 0.0206(12) 0.0005(10) -0.0013(10) 0.0036(11)
C43 0.0216(14) 0.0281(13) 0.0260(13) -0.0018(11) -0.0034(11) 0.0022(12)
C44 0.0286(15) 0.0224(12) 0.0242(12) -0.0036(10) 0.0010(11) 0.0033(12)
C45 0.0333(17) 0.0223(13) 0.0269(13) 0.0020(11) 0.0000(12) 0.0053(12)
C51 0.071(3) 0.050(2) 0.068(2) 0.0009(18) 0.000(2) 0.030(2)
C50 0.073(3) 0.0458(18) 0.0383(17) -0.0086(15) 0.0059(18) 0.0060(19)
C49 0.0388(19) 0.0479(18) 0.0290(14) 0.0080(13) -0.0087(13) -0.0098(15)
C48 0.0278(16) 0.0485(17) 0.0319(14) 0.0079(13) 0.0020(13) 0.0026(14)
C47 0.0377(18) 0.0402(16) 0.0264(14) 0.0054(12) 0.0022(13) -0.0069(15)
C46 0.047(2) 0.0484(18) 0.0378(16) 0.0141(15) -0.0106(15) 0.0020(17)

loop_
_atom_type_symbol
_atom_type_description
_atom_type_scat_dispersion_real
_atom_type_scat_dispersion_imag
_atom_type_scat_source
C C 0.0033 0.0016 'International Tables Vol C Tables 4.2.6.8 and 6.1.1.4'
H H 0.0000 0.0000 'International Tables Vol C Tables 4.2.6.8 and 6.1.1.4'
D D 0.0000 0.0000 'International Tables Vol C Tables 4.2.6.8 and 6.1.1.4'
Fe Fe 0.3463 0.8444 'International Tables Vol C Tables 4.2.6.8 and 6.1.1.4'
N N 0.0061 0.0033 'International Tables Vol C Tables 4.2.6.8 and 6.1.1.4'
P P 0.1023 0.0942 'International Tables Vol C Tables 4.2.6.8 and 6.1.1.4'
Si Si 0.0817 0.0704 'International Tables Vol C Tables 4.2.6.8 and 6.1.1.4'

loop_
_exptl_crystal_face_index_h
_exptl_crystal_face_index_k
_exptl_crystal_face_index_l
_exptl_crystal_face_perp_dist
1 0 4 0.1240
-1 0 -4 0.1240
0 -1 0 0.0640
0 1 0 0.0590
1 0 -7 0.0570
-1 0 7 0.1160
0 -3 -5 0.0590
0 3 5 0.0800

loop_
_geom_angle_atom_site_label_1
_geom_angle_atom_site_label_2
_geom_angle_atom_site_label_3
_geom_angle
_geom_angle_site_symmetry_1
_geom_angle_site_symmetry_3
_geom_angle_publ_flag
Si1 C1 P 70.58(8) . . ?
Si1 C1 Si2 105.07(11) . . ?
Si2 C1 P 68.97(8) . . ?
C27 C1 P 117.52(16) . . ?
C27 C1 Si1 128.52(16) . . ?
C27 C1 Si2 125.75(16) . . ?
C2 Fe C3 40.80(9) . . ?
C2 Fe C4 68.41(10) . . ?
C2 Fe C6 41.27(10) . . ?
C2 Fe C7 119.19(11) . . ?
C2 Fe C9 124.09(9) . . ?
C2 Fe C11 154.38(11) . . ?
C3 Fe C4 40.60(10) . . ?
C3 Fe C6 69.72(10) . . ?
C3 Fe C7 108.36(10) . . ?
C3 Fe C9 162.85(10) . . ?
C3 Fe C11 120.80(10) . . ?
C4 Fe C9 153.38(10) . . ?
C4 Fe C11 109.62(10) . . ?
C5 Fe C2 68.76(10) . . ?
C5 Fe C3 68.75(10) . . ?
C5 Fe C4 40.81(10) . . ?
C5 Fe C6 41.63(9) . . ?
C5 Fe C7 165.24(10) . . ?
C5 Fe C9 117.26(10) . . ?
C5 Fe C10 107.50(10) . . ?
C5 Fe C11 127.56(10) . . ?
C6 Fe C4 69.67(9) . . ?
C6 Fe C9 103.52(9) . . ?
C6 Fe C11 164.02(10) . . ?
C7 Fe C4 127.78(10) . . ?
C7 Fe C6 152.35(10) . . ?
C7 Fe C9 69.94(10) . . ?
C7 Fe C11 40.44(10) . . ?
C8 Fe C2 106.31(10) . . ?
C8 Fe C3 126.26(11) . . ?
C8 Fe C4 164.76(11) . . ?
C8 Fe C5 152.28(10) . . ?
C8 Fe C6 116.48(10) . . ?
C8 Fe C7 41.10(10) . . ?
C8 Fe C9 41.46(10) . . ?
C8 Fe C10 68.73(10) . . ?
C8 Fe C11 68.55(10) . . ?
C10 Fe C2 162.76(10) . . ?
C10 Fe C3 155.15(10) . . ?
C10 Fe C4 120.50(10) . . ?
C10 Fe C6 124.80(10) . . ?
C10 Fe C7 68.67(10) . . ?
C10 Fe C9 41.36(9) . . ?
C10 Fe C11 40.86(10) . . ?
C11 Fe C9 69.66(9) . . ?
C31 N1 Si1 135.24(15) . . ?
C35 N1 Si1 96.27(14) . . ?
C35 N1 C31 128.22(19) . . ?
C1 P Si1 50.81(7) . . ?
C1 P Si2 51.68(7) . . ?
Si2 P Si1 82.54(3) . . ?
C1 Si1 P 58.62(7) . . ?
C1 Si1 N2 107.74(9) . . ?
C1 Si1 C9 123.88(10) . . ?
N1 Si1 C1 128.35(10) . . ?
N1 Si1 P 102.61(7) . . ?
N1 Si1 N2 66.49(8) . . ?
N1 Si1 C9 107.76(10) . . ?
N2 Si1 P 153.34(7) . . ?
C9 Si1 P 112.57(7) . . ?
C9 Si1 N2 94.07(9) . . ?
Fe C2 H2 126.7 . . ?
C3 C2 Fe 69.96(13) . . ?
C3 C2 H2 125.2 . . ?
C3 C2 C6 109.7(2) . . ?
C6 C2 Fe 69.81(13) . . ?
C6 C2 H2 125.2 . . ?
C35 N2 Si1 87.99(14) . . ?
C35 N2 C42 127.34(19) . . ?
C42 N2 Si1 142.85(15) . . ?
C1 Si2 P 59.35(7) . . ?
C1 Si2 N4 104.28(9) . . ?
N3 Si2 C1 119.97(10) . . ?
N3 Si2 P 111.53(7) . . ?
N3 Si2 N4 65.22(8) . . ?
N3 Si2 C6 110.19(9) . . ?
N4 Si2 P 160.27(6) . . ?
C6 Si2 C1 129.65(11) . . ?
C6 Si2 P 106.83(8) . . ?
C6 Si2 N4 92.09(9) . . ?
Fe C3 H3 126.4 . . ?
C2 C3 Fe 69.24(13) . . ?
C2 C3 H3 126.1 . . ?
C4 C3 Fe 69.85(13) . . ?
C4 C3 C2 107.8(2) . . ?
C4 C3 H3 126.1 . . ?
C12 N3 Si2 131.25(15) . . ?
C16 N3 Si2 99.58(14) . . ?
C16 N3 C12 122.63(18) . . ?
Fe C4 H4 127.3 . . ?
C3 C4 Fe 69.55(13) . . ?
C3 C4 H4 126.0 . . ?
C3 C4 C5 108.0(2) . . ?
C5 C4 Fe 68.75(13) . . ?
C5 C4 H4 126.0 . . ?
C16 N4 Si2 84.32(14) . . ?
C16 N4 C23 128.14(19) . . ?
C23 N4 Si2 147.13(15) . . ?
Fe C5 H5 125.8 . . ?
C4 C5 Fe 70.44(14) . . ?
C4 C5 H5 125.3 . . ?
C4 C5 C6 109.3(2) . . ?
C6 C5 Fe 69.96(13) . . ?
C6 C5 H5 125.3 . . ?
C2 C6 Fe 68.93(13) . . ?
C2 C6 Si2 132.24(18) . . ?
C2 C6 C5 105.2(2) . . ?
Si2 C6 Fe 123.22(11) . . ?
C5 C6 Fe 68.42(13) . . ?
C5 C6 Si2 122.36(18) . . ?
Fe C7 H7 126.8 . . ?
C8 C7 Fe 68.66(14) . . ?
C8 C7 H7 126.2 . . ?
C11 C7 Fe 69.91(14) . . ?
C11 C7 H7 126.2 . . ?
C11 C7 C8 107.5(2) . . ?
Fe C8 H8 125.9 . . ?
C7 C8 Fe 70.23(13) . . ?
C7 C8 H8 125.1 . . ?
C7 C8 C9 109.7(2) . . ?
C9 C8 Fe 70.32(13) . . ?
C9 C8 H8 125.1 . . ?
Si1 C9 Fe 124.49(12) . . ?
C8 C9 Fe 68.22(13) . . ?
C8 C9 Si1 132.59(18) . . ?
C10 C9 Fe 68.65(13) . . ?
C10 C9 Si1 122.27(19) . . ?
C10 C9 C8 105.1(2) . . ?
Fe C10 H10 126.2 . . ?
C9 C10 Fe 69.99(13) . . ?
C9 C10 H10 125.3 . . ?
C11 C10 Fe 70.10(13) . . ?
C11 C10 C9 109.5(2) . . ?
C11 C10 H10 125.3 . . ?
Fe C11 H11 127.0 . . ?
C7 C11 Fe 69.65(13) . . ?
C7 C11 C10 108.2(2) . . ?
C7 C11 H11 125.9 . . ?
C10 C11 Fe 69.04(13) . . ?
C10 C11 H11 125.9 . . ?
N3 C12 C13 109.83(18) . . ?
N3 C12 C14 110.6(2) . . ?
N3 C12 C15 111.69(19) . . ?
C13 C12 C14 106.7(2) . . ?
C15 C12 C13 107.1(2) . . ?
C15 C12 C14 110.6(2) . . ?
C12 C13 H13A 109.5 . . ?
C12 C13 H13B 109.5 . . ?
C12 C13 H13C 109.5 . . ?
H13A C13 H13B 109.5 . . ?
H13A C13 H13C 109.5 . . ?
H13B C13 H13C 109.5 . . ?
C12 C14 H14A 109.5 . . ?
C12 C14 H14B 109.5 . . ?
C12 C14 H14C 109.5 . . ?
H14A C14 H14B 109.5 . . ?
H14A C14 H14C 109.5 . . ?
H14B C14 H14C 109.5 . . ?
C12 C15 H15A 109.5 . . ?
C12 C15 H15B 109.5 . . ?
C12 C15 H15C 109.5 . . ?
H15A C15 H15B 109.5 . . ?
H15A C15 H15C 109.5 . . ?
H15B C15 H15C 109.5 . . ?
N3 C16 C17 123.1(2) . . ?
N4 C16 N3 110.84(19) . . ?
N4 C16 C17 125.7(2) . . ?
C18 C17 C16 123.0(2) . . ?
C18 C17 C22 118.9(2) . . ?
C22 C17 C16 118.0(2) . . ?
C17 C18 H18 119.6 . . ?
C17 C18 C19 120.7(2) . . ?
C19 C18 H18 119.6 . . ?
C18 C19 H19 120.1 . . ?
C20 C19 C18 119.7(2) . . ?
C20 C19 H19 120.1 . . ?
C19 C20 H20 120.0 . . ?
C19 C20 C21 120.0(2) . . ?
C21 C20 H20 120.0 . . ?
C20 C21 H21 119.9 . . ?
C22 C21 C20 120.1(3) . . ?
C22 C21 H21 119.9 . . ?
C17 C22 H22 119.7 . . ?
C21 C22 C17 120.6(2) . . ?
C21 C22 H22 119.7 . . ?
N4 C23 C24 109.77(19) . . ?
N4 C23 C25 115.1(2) . . ?
N4 C23 C26 105.85(19) . . ?
C25 C23 C24 108.0(2) . . ?
C26 C23 C24 110.0(2) . . ?
C26 C23 C25 108.1(2) . . ?
C23 C24 H24A 109.5 . . ?
C23 C24 H24B 109.5 . . ?
C23 C24 H24C 109.5 . . ?
H24A C24 H24B 109.5 . . ?
H24A C24 H24C 109.5 . . ?
H24B C24 H24C 109.5 . . ?
C23 C25 H25A 109.5 . . ?
C23 C25 H25B 109.5 . . ?
C23 C25 H25C 109.5 . . ?
H25A C25 H25B 109.5 . . ?
H25A C25 H25C 109.5 . . ?
H25B C25 H25C 109.5 . . ?
C23 C26 H26A 109.5 . . ?
C23 C26 H26B 109.5 . . ?
C23 C26 H26C 109.5 . . ?
H26A C26 H26B 109.5 . . ?
H26A C26 H26C 109.5 . . ?
H26B C26 H26C 109.5 . . ?
C28 C27 C1 111.71(19) . . ?
C29 C27 C1 110.1(2) . . ?
C29 C27 C28 107.0(2) . . ?
C29 C27 C30 109.0(2) . . ?
C30 C27 C1 111.67(19) . . ?
C30 C27 C28 107.2(2) . . ?
C27 C28 H28A 109.5 . . ?
C27 C28 H28B 109.5 . . ?
C27 C28 H28C 109.5 . . ?
H28A C28 H28B 109.5 . . ?
H28A C28 H28C 109.5 . . ?
H28B C28 H28C 109.5 . . ?
C27 C29 H29A 109.5 . . ?
C27 C29 H29B 109.5 . . ?
C27 C29 H29C 109.5 . . ?
H29A C29 H29B 109.5 . . ?
H29A C29 H29C 109.5 . . ?
H29B C29 H29C 109.5 . . ?
C27 C30 H30A 109.5 . . ?
C27 C30 H30B 109.5 . . ?
C27 C30 H30C 109.5 . . ?
H30A C30 H30B 109.5 . . ?
H30A C30 H30C 109.5 . . ?
H30B C30 H30C 109.5 . . ?
N1 C31 C32 108.87(19) . . ?
N1 C31 C33 113.7(2) . . ?
N1 C31 C34 108.87(19) . . ?
C33 C31 C32 105.39(19) . . ?
C34 C31 C32 110.8(2) . . ?
C34 C31 C33 109.2(2) . . ?
C31 C32 H32A 109.5 . . ?
C31 C32 H32B 109.5 . . ?
C31 C32 H32C 109.5 . . ?
H32A C32 H32B 109.5 . . ?
H32A C32 H32C 109.5 . . ?
H32B C32 H32C 109.5 . . ?
C31 C33 H33A 109.5 . . ?
C31 C33 H33B 109.5 . . ?
C31 C33 H33C 109.5 . . ?
H33A C33 H33B 109.5 . . ?
H33A C33 H33C 109.5 . . ?
H33B C33 H33C 109.5 . . ?
C31 C34 H34A 109.5 . . ?
C31 C34 H34B 109.5 . . ?
C31 C34 H34C 109.5 . . ?
H34A C34 H34B 109.5 . . ?
H34A C34 H34C 109.5 . . ?
H34B C34 H34C 109.5 . . ?
N1 C35 C36 125.7(2) . . ?
N2 C35 N1 109.19(19) . . ?
N2 C35 C36 125.1(2) . . ?
C37 C36 C35 120.7(2) . . ?
C37 C36 C41 119.8(2) . . ?
C41 C36 C35 119.5(2) . . ?
C36 C37 H37 120.2 . . ?
C38 C37 C36 119.6(3) . . ?
C38 C37 H37 120.2 . . ?
C37 C38 H38 119.8 . . ?
C39 C38 C37 120.4(3) . . ?
C39 C38 H38 119.8 . . ?
C38 C39 H39 119.8 . . ?
C38 C39 C40 120.3(2) . . ?
C40 C39 H39 119.8 . . ?
C39 C40 H40 120.0 . . ?
C39 C40 C41 120.1(3) . . ?
C41 C40 H40 120.0 . . ?
C36 C41 H41 120.1 . . ?
C40 C41 C36 119.8(3) . . ?
C40 C41 H41 120.1 . . ?
N2 C42 C43 110.33(19) . . ?
N2 C42 C44 106.34(18) . . ?
N2 C42 C45 114.4(2) . . ?
C43 C42 C44 108.9(2) . . ?
C43 C42 C45 109.1(2) . . ?
C44 C42 C45 107.58(19) . . ?
C42 C43 H43A 109.5 . . ?
C42 C43 H43B 109.5 . . ?
C42 C43 H43C 109.5 . . ?
H43A C43 H43B 109.5 . . ?
H43A C43 H43C 109.5 . . ?
H43B C43 H43C 109.5 . . ?
C42 C44 H44A 109.5 . . ?
C42 C44 H44B 109.5 . . ?
C42 C44 H44C 109.5 . . ?
H44A C44 H44B 109.5 . . ?
H44A C44 H44C 109.5 . . ?
H44B C44 H44C 109.5 . . ?
C42 C45 H45A 109.5 . . ?
C42 C45 H45B 109.5 . . ?
C42 C45 H45C 109.5 . . ?
H45A C45 H45B 109.5 . . ?
H45A C45 H45C 109.5 . . ?
H45B C45 H45C 109.5 . . ?
C50 C51 D51 120.0 . . ?
C50 C51 C46 120.0 . . ?
C46 C51 D51 120.0 . . ?
C51 C50 D50 120.0 . . ?
C49 C50 C51 120.0 . . ?
C49 C50 D50 120.0 . . ?
C50 C49 D49 120.0 . . ?
C50 C49 C48 120.0 . . ?
C48 C49 D49 120.0 . . ?
C49 C48 D48 120.0 . . ?
C47 C48 C49 120.0 . . ?
C47 C48 D48 120.0 . . ?
C48 C47 D47 120.0 . . ?
C46 C47 C48 120.0 . . ?
C46 C47 D47 120.0 . . ?
C51 C46 D46 120.0 . . ?
C47 C46 C51 120.0 . . ?
C47 C46 D46 120.0 . . ?

loop_
_geom_bond_atom_site_label_1
_geom_bond_atom_site_label_2
_geom_bond_distance
_geom_bond_site_symmetry_2
_geom_bond_publ_flag
C1 P 2.056(2) . ?
C1 Si1 1.867(2) . ?
C1 Si2 1.875(2) . ?
C1 C27 1.562(3) . ?
Fe C2 2.032(2) . ?
Fe C3 2.041(2) . ?
Fe C4 2.045(2) . ?
Fe C5 2.023(2) . ?
Fe C6 2.043(2) . ?
Fe C7 2.042(2) . ?
Fe C8 2.021(2) . ?
Fe C9 2.049(2) . ?
Fe C10 2.031(2) . ?
Fe C11 2.045(2) . ?
N1 Si1 1.8580(19) . ?
N1 C31 1.499(3) . ?
N1 C35 1.354(3) . ?
P Si1 2.2716(9) . ?
P Si2 2.2310(9) . ?
Si1 N2 2.0796(19) . ?
Si1 C9 1.872(3) . ?
C2 H2 0.9500 . ?
C2 C3 1.420(3) . ?
C2 C6 1.436(3) . ?
N2 C35 1.304(3) . ?
N2 C42 1.485(3) . ?
Si2 N3 1.8165(19) . ?
Si2 N4 2.2214(19) . ?
Si2 C6 1.861(2) . ?
C3 H3 0.9500 . ?
C3 C4 1.418(4) . ?
N3 C12 1.496(3) . ?
N3 C16 1.381(3) . ?
C4 H4 0.9500 . ?
C4 C5 1.418(4) . ?
N4 C16 1.294(3) . ?
N4 C23 1.491(3) . ?
C5 H5 0.9500 . ?
C5 C6 1.445(3) . ?
C7 H7 0.9500 . ?
C7 C8 1.426(3) . ?
C7 C11 1.413(4) . ?
C8 H8 0.9500 . ?
C8 C9 1.441(3) . ?
C9 C10 1.441(3) . ?
C10 H10 0.9500 . ?
C10 C11 1.423(4) . ?
C11 H11 0.9500 . ?
C12 C13 1.518(3) . ?
C12 C14 1.531(3) . ?
C12 C15 1.517(4) . ?
C13 H13A 0.9800 . ?
C13 H13B 0.9800 . ?
C13 H13C 0.9800 . ?
C14 H14A 0.9800 . ?
C14 H14B 0.9800 . ?
C14 H14C 0.9800 . ?
C15 H15A 0.9800 . ?
C15 H15B 0.9800 . ?
C15 H15C 0.9800 . ?
C16 C17 1.498(3) . ?
C17 C18 1.384(3) . ?
C17 C22 1.393(3) . ?
C18 H18 0.9500 . ?
C18 C19 1.390(3) . ?
C19 H19 0.9500 . ?
C19 C20 1.383(4) . ?
C20 H20 0.9500 . ?
C20 C21 1.383(4) . ?
C21 H21 0.9500 . ?
C21 C22 1.381(3) . ?
C22 H22 0.9500 . ?
C23 C24 1.533(4) . ?
C23 C25 1.527(3) . ?
C23 C26 1.527(3) . ?
C24 H24A 0.9800 . ?
C24 H24B 0.9800 . ?
C24 H24C 0.9800 . ?
C25 H25A 0.9800 . ?
C25 H25B 0.9800 . ?
C25 H25C 0.9800 . ?
C26 H26A 0.9800 . ?
C26 H26B 0.9800 . ?
C26 H26C 0.9800 . ?
C27 C28 1.535(4) . ?
C27 C29 1.529(3) . ?
C27 C30 1.534(3) . ?
C28 H28A 0.9800 . ?
C28 H28B 0.9800 . ?
C28 H28C 0.9800 . ?
C29 H29A 0.9800 . ?
C29 H29B 0.9800 . ?
C29 H29C 0.9800 . ?
C30 H30A 0.9800 . ?
C30 H30B 0.9800 . ?
C30 H30C 0.9800 . ?
C31 C32 1.533(3) . ?
C31 C33 1.534(3) . ?
C31 C34 1.522(4) . ?
C32 H32A 0.9800 . ?
C32 H32B 0.9800 . ?
C32 H32C 0.9800 . ?
C33 H33A 0.9800 . ?
C33 H33B 0.9800 . ?
C33 H33C 0.9800 . ?
C34 H34A 0.9800 . ?
C34 H34B 0.9800 . ?
C34 H34C 0.9800 . ?
C35 C36 1.493(3) . ?
C36 C37 1.390(4) . ?
C36 C41 1.391(4) . ?
C37 H37 0.9500 . ?
C37 C38 1.389(3) . ?
C38 H38 0.9500 . ?
C38 C39 1.375(4) . ?
C39 H39 0.9500 . ?
C39 C40 1.377(4) . ?
C40 H40 0.9500 . ?
C40 C41 1.389(4) . ?
C41 H41 0.9500 . ?
C42 C43 1.527(4) . ?
C42 C44 1.530(3) . ?
C42 C45 1.535(3) . ?
C43 H43A 0.9800 . ?
C43 H43B 0.9800 . ?
C43 H43C 0.9800 . ?
C44 H44A 0.9800 . ?
C44 H44B 0.9800 . ?
C44 H44C 0.9800 . ?
C45 H45A 0.9800 . ?
C45 H45B 0.9800 . ?
C45 H45C 0.9800 . ?
C51 D51 0.9500 . ?
C51 C50 1.3900 . ?
C51 C46 1.3900 . ?
C50 D50 0.9500 . ?
C50 C49 1.3900 . ?
C49 D49 0.9500 . ?
C49 C48 1.3900 . ?
C48 D48 0.9500 . ?
C48 C47 1.3900 . ?
C47 D47 0.9500 . ?
C47 C46 1.3900 . ?
C46 D46 0.9500 . ?

loop_
_geom_torsion_atom_site_label_1
_geom_torsion_atom_site_label_2
_geom_torsion_atom_site_label_3
_geom_torsion_atom_site_label_4
_geom_torsion
_geom_torsion_site_symmetry_1
_geom_torsion_site_symmetry_2
_geom_torsion_site_symmetry_3
_geom_torsion_site_symmetry_4
_geom_torsion_publ_flag
C1 Si1 C9 Fe 35.46(19) . . . . ?
C1 Si1 C9 C8 -55.7(3) . . . . ?
C1 Si1 C9 C10 120.38(19) . . . . ?
C1 Si2 N3 C12 117.5(2) . . . . ?
C1 Si2 N3 C16 -91.41(16) . . . . ?
C1 Si2 C6 Fe -9.1(2) . . . . ?
C1 Si2 C6 C2 81.7(3) . . . . ?
C1 Si2 C6 C5 -93.1(2) . . . . ?
Fe C2 C3 C4 -59.45(16) . . . . ?
Fe C2 C6 Si2 -116.3(2) . . . . ?
Fe C2 C6 C5 59.10(15) . . . . ?
Fe C3 C4 C5 -58.13(16) . . . . ?
Fe C4 C5 C6 -59.35(16) . . . . ?
Fe C5 C6 C2 -59.43(15) . . . . ?
Fe C5 C6 Si2 116.54(16) . . . . ?
Fe C7 C8 C9 -59.41(16) . . . . ?
Fe C7 C11 C10 58.41(16) . . . . ?
Fe C8 C9 Si1 117.5(2) . . . . ?
Fe C8 C9 C10 -59.10(15) . . . . ?
Fe C9 C10 C11 -59.15(16) . . . . ?
Fe C10 C11 C7 -58.79(16) . . . . ?
N1 Si1 C9 Fe -143.36(13) . . . . ?
N1 Si1 C9 C8 125.5(2) . . . . ?
N1 Si1 C9 C10 -58.4(2) . . . . ?
N1 C35 C36 C37 -92.1(3) . . . . ?
N1 C35 C36 C41 90.7(3) . . . . ?
P C1 Si1 N1 80.99(11) . . . . ?
P C1 Si1 N2 154.68(7) . . . . ?
P C1 Si1 C9 -97.58(11) . . . . ?
P C1 Si2 N3 -98.66(10) . . . . ?
P C1 Si2 N4 -168.02(7) . . . . ?
P C1 Si2 C6 86.91(13) . . . . ?
P C1 C27 C28 34.5(3) . . . . ?
P C1 C27 C29 153.21(16) . . . . ?
P C1 C27 C30 -85.6(2) . . . . ?
P Si1 C9 Fe -30.95(16) . . . . ?
P Si1 C9 C8 -122.1(2) . . . . ?
P Si1 C9 C10 54.0(2) . . . . ?
P Si2 N3 C12 51.4(2) . . . . ?
P Si2 N3 C16 -157.51(12) . . . . ?
P Si2 C6 Fe 54.71(15) . . . . ?
P Si2 C6 C2 145.5(2) . . . . ?
P Si2 C6 C5 -29.2(2) . . . . ?
Si1 C1 Si2 P -61.80(9) . . . . ?
Si1 C1 Si2 N3 -160.47(10) . . . . ?
Si1 C1 Si2 N4 130.17(10) . . . . ?
Si1 C1 Si2 C6 25.11(18) . . . . ?
Si1 C1 C27 C28 120.8(2) . . . . ?
Si1 C1 C27 C29 -120.5(2) . . . . ?
Si1 C1 C27 C30 0.7(3) . . . . ?
Si1 N1 C31 C32 -40.4(3) . . . . ?
Si1 N1 C31 C33 -157.49(18) . . . . ?
Si1 N1 C31 C34 80.5(3) . . . . ?
Si1 N1 C35 N2 -2.3(2) . . . . ?
Si1 N1 C35 C36 179.2(2) . . . . ?
Si1 N2 C35 N1 2.07(18) . . . . ?
Si1 N2 C35 C36 -179.4(2) . . . . ?
Si1 N2 C42 C43 86.3(3) . . . . ?
Si1 N2 C42 C44 -31.7(3) . . . . ?
Si1 N2 C42 C45 -150.3(2) . . . . ?
Si1 C9 C10 Fe -118.18(16) . . . . ?
Si1 C9 C10 C11 -177.33(15) . . . . ?
C2 C3 C4 Fe 59.07(16) . . . . ?
C2 C3 C4 C5 0.9(3) . . . . ?
N2 Si1 C9 Fe 150.03(13) . . . . ?
N2 Si1 C9 C8 58.9(2) . . . . ?
N2 Si1 C9 C10 -125.05(18) . . . . ?
N2 C35 C36 C37 89.6(3) . . . . ?
N2 C35 C36 C41 -87.6(3) . . . . ?
Si2 C1 Si1 N1 141.72(10) . . . . ?
Si2 C1 Si1 P 60.73(9) . . . . ?
Si2 C1 Si1 N2 -144.59(10) . . . . ?
Si2 C1 Si1 C9 -36.85(17) . . . . ?
Si2 C1 C27 C28 -48.4(3) . . . . ?
Si2 C1 C27 C29 70.3(3) . . . . ?
Si2 C1 C27 C30 -168.50(18) . . . . ?
Si2 N3 C12 C13 -19.2(3) . . . . ?
Si2 N3 C12 C14 98.3(2) . . . . ?
Si2 N3 C12 C15 -138.0(2) . . . . ?
Si2 N3 C16 N4 -2.2(2) . . . . ?
Si2 N3 C16 C17 171.40(18) . . . . ?
Si2 N4 C16 N3 1.76(17) . . . . ?
Si2 N4 C16 C17 -171.6(2) . . . . ?
Si2 N4 C23 C24 -113.8(3) . . . . ?
Si2 N4 C23 C25 124.1(3) . . . . ?
Si2 N4 C23 C26 4.8(4) . . . . ?
C3 C2 C6 Fe -58.72(16) . . . . ?
C3 C2 C6 Si2 -175.03(18) . . . . ?
C3 C2 C6 C5 0.4(3) . . . . ?
C3 C4 C5 Fe 58.63(16) . . . . ?
C3 C4 C5 C6 -0.7(3) . . . . ?
N3 Si2 C6 Fe 176.03(12) . . . . ?
N3 Si2 C6 C2 -93.2(2) . . . . ?
N3 Si2 C6 C5 92.09(19) . . . . ?
N3 C16 C17 C18 111.3(3) . . . . ?
N3 C16 C17 C22 -73.5(3) . . . . ?
C4 C5 C6 Fe 59.64(16) . . . . ?
C4 C5 C6 C2 0.2(3) . . . . ?
C4 C5 C6 Si2 176.19(16) . . . . ?
N4 Si2 N3 C12 -149.8(2) . . . . ?
N4 Si2 N3 C16 1.30(12) . . . . ?
N4 Si2 C6 Fe -119.66(13) . . . . ?
N4 Si2 C6 C2 -28.9(2) . . . . ?
N4 Si2 C6 C5 156.40(19) . . . . ?
N4 C16 C17 C18 -76.1(3) . . . . ?
N4 C16 C17 C22 99.1(3) . . . . ?
C6 C2 C3 Fe 58.63(16) . . . . ?
C6 C2 C3 C4 -0.8(3) . . . . ?
C6 Si2 N3 C12 -67.1(2) . . . . ?
C6 Si2 N3 C16 84.01(15) . . . . ?
C7 C8 C9 Fe 59.35(16) . . . . ?
C7 C8 C9 Si1 176.80(17) . . . . ?
C7 C8 C9 C10 0.3(3) . . . . ?
C8 C7 C11 Fe -58.54(16) . . . . ?
C8 C7 C11 C10 -0.1(3) . . . . ?
C8 C9 C10 Fe 58.82(15) . . . . ?
C8 C9 C10 C11 -0.3(3) . . . . ?
C9 C10 C11 Fe 59.08(16) . . . . ?
C9 C10 C11 C7 0.3(3) . . . . ?
C11 C7 C8 Fe 59.33(16) . . . . ?
C11 C7 C8 C9 -0.1(3) . . . . ?
C12 N3 C16 N4 152.2(2) . . . . ?
C12 N3 C16 C17 -34.2(3) . . . . ?
C16 N3 C12 C13 -164.8(2) . . . . ?
C16 N3 C12 C14 -47.2(3) . . . . ?
C16 N3 C12 C15 76.5(3) . . . . ?
C16 N4 C23 C24 76.6(3) . . . . ?
C16 N4 C23 C25 -45.5(3) . . . . ?
C16 N4 C23 C26 -164.7(2) . . . . ?
C16 C17 C18 C19 173.8(2) . . . . ?
C16 C17 C22 C21 -174.1(2) . . . . ?
C17 C18 C19 C20 0.6(4) . . . . ?
C18 C17 C22 C21 1.3(4) . . . . ?
C18 C19 C20 C21 0.2(4) . . . . ?
C19 C20 C21 C22 -0.3(4) . . . . ?
C20 C21 C22 C17 -0.5(4) . . . . ?
C22 C17 C18 C19 -1.4(4) . . . . ?
C23 N4 C16 N3 176.1(2) . . . . ?
C23 N4 C16 C17 2.7(4) . . . . ?
C27 C1 Si1 N1 -29.2(3) . . . . ?
C27 C1 Si1 P -110.2(2) . . . . ?
C27 C1 Si1 N2 44.5(2) . . . . ?
C27 C1 Si1 C9 152.22(19) . . . . ?
C27 C1 Si2 P 109.5(2) . . . . ?
C27 C1 Si2 N3 10.8(2) . . . . ?
C27 C1 Si2 N4 -58.6(2) . . . . ?
C27 C1 Si2 C6 -163.63(18) . . . . ?
C31 N1 Si1 C1 -78.0(2) . . . . ?
C31 N1 Si1 P -18.2(2) . . . . ?
C31 N1 Si1 N2 -172.6(2) . . . . ?
C31 N1 Si1 C9 100.8(2) . . . . ?
C31 N1 C35 N2 172.4(2) . . . . ?
C31 N1 C35 C36 -6.1(4) . . . . ?
C35 N1 Si1 C1 96.08(17) . . . . ?
C35 N1 Si1 P 155.85(13) . . . . ?
C35 N1 Si1 N2 1.51(13) . . . . ?
C35 N1 Si1 C9 -85.17(16) . . . . ?
C35 N1 C31 C32 147.1(2) . . . . ?
C35 N1 C31 C33 30.0(3) . . . . ?
C35 N1 C31 C34 -92.0(3) . . . . ?
C35 N2 C42 C43 -72.8(3) . . . . ?
C35 N2 C42 C44 169.3(2) . . . . ?
C35 N2 C42 C45 50.7(3) . . . . ?
C35 C36 C37 C38 -176.1(2) . . . . ?
C35 C36 C41 C40 175.9(2) . . . . ?
C36 C37 C38 C39 0.1(4) . . . . ?
C37 C36 C41 C40 -1.3(4) . . . . ?
C37 C38 C39 C40 -1.0(4) . . . . ?
C38 C39 C40 C41 0.7(4) . . . . ?
C39 C40 C41 C36 0.4(4) . . . . ?
C41 C36 C37 C38 1.1(4) . . . . ?
C42 N2 C35 N1 169.6(2) . . . . ?
C42 N2 C35 C36 -11.9(4) . . . . ?
C51 C50 C49 C48 0.0 . . . . ?
C50 C51 C46 C47 0.0 . . . . ?
C50 C49 C48 C47 0.0 . . . . ?
C49 C48 C47 C46 0.0 . . . . ?
C48 C47 C46 C51 0.0 . . . . ?
C46 C51 C50 C49 0.0 . . . . ?
